data_7117288
loop_
_publ_author_name
'Meng Zhang'
'Xianpeng Yin'
'Tian Tian'
'Yun Liang'
'Weina Li'
'Yue Lan'
'Jian Li'
'Meimei Zhou'
'Yong Ju'
'Guangtao Li'

_publ_section_title
;
 AIE-induced fluorescent vesicles containing amphiphilic binding pockets
 and the FRET triggered by host-guest chemistry
;
_journal_name_full Chem.Commun.
_journal_page_first 10210
_journal_paper_doi 10.1039/C5cc02377G
_journal_volume 51
_journal_year 2015
_chemical_formula_sum 'C28 H24 O2'
_chemical_formula_weight 392.47
_chemical_name_systematic
;
?
;
_space_group_IT_number 4
_symmetry_cell_setting monoclinic
_symmetry_space_group_name_Hall 'P 2yb'
_symmetry_space_group_name_H-M 'P 1 21 1'
_atom_sites_solution_hydrogens geom
_atom_sites_solution_primary direct
_atom_sites_solution_secondary difmap
_audit_block_doi 10.5517/ccnx1bx
_audit_creation_method SHELXL-97
_audit_update_record
;
2006-10-02 deposited with the CCDC.
2015-05-13 downloaded from the CCDC.
;
_cell_angle_alpha 90.00
_cell_angle_beta 96.993(2)
_cell_angle_gamma 90.00
_cell_formula_units_Z 2
_cell_length_a 9.6751(12)
_cell_length_b 10.2214(12)
_cell_length_c 10.6522(13)
_cell_measurement_reflns_used 3287
_cell_measurement_temperature 100(2)
_cell_measurement_theta_max 28.51
_cell_measurement_theta_min 2.68
_cell_volume 1045.6(2)
_computing_structure_refinement 'SHELXL-97 (Sheldrick, 1997)'
_computing_structure_solution 'SHELXS-97 (Sheldrick, 1990)'
_diffrn_ambient_temperature 100(2)
_diffrn_measured_fraction_theta_full 0.985
_diffrn_measured_fraction_theta_max 0.889
_diffrn_radiation_monochromator graphite
_diffrn_radiation_source 'fine-focus sealed tube'
_diffrn_radiation_type MoK\a
_diffrn_radiation_wavelength 0.71073
_diffrn_reflns_av_R_equivalents 0.0411
_diffrn_reflns_av_sigmaI/netI 0.0465
_diffrn_reflns_limit_h_max 12
_diffrn_reflns_limit_h_min -12
_diffrn_reflns_limit_k_max 13
_diffrn_reflns_limit_k_min -13
_diffrn_reflns_limit_l_max 12
_diffrn_reflns_limit_l_min -14
_diffrn_reflns_number 9063
_diffrn_reflns_theta_full 25.00
_diffrn_reflns_theta_max 29.08
_diffrn_reflns_theta_min 1.93
_exptl_absorpt_coefficient_mu 0.077
_exptl_absorpt_correction_T_max 1.00
_exptl_absorpt_correction_T_min 0.92
_exptl_absorpt_correction_type multi-scan
_exptl_absorpt_process_details SADABS
_exptl_crystal_colour colorless
_exptl_crystal_density_diffrn 1.247
_exptl_crystal_density_method 'not measured'
_exptl_crystal_description block
_exptl_crystal_F_000 416
_exptl_crystal_size_max 0.30
_exptl_crystal_size_mid 0.25
_exptl_crystal_size_min 0.20
_refine_diff_density_max 0.330
_refine_diff_density_min -0.189
_refine_diff_density_rms 0.040
_refine_ls_abs_structure_details 'Flack H D (1983), Acta Cryst. A39, 876-881'
_refine_ls_abs_structure_Flack 0.7(15)
_refine_ls_extinction_method none
_refine_ls_goodness_of_fit_ref 1.012
_refine_ls_hydrogen_treatment constr
_refine_ls_matrix_type full
_refine_ls_number_parameters 273
_refine_ls_number_reflns 2622
_refine_ls_number_restraints 1
_refine_ls_restrained_S_all 1.011
_refine_ls_R_factor_all 0.0498
_refine_ls_R_factor_gt 0.0392
_refine_ls_shift/su_max 0.000
_refine_ls_shift/su_mean 0.000
_refine_ls_structure_factor_coef Fsqd
_refine_ls_weighting_details 'calc w=1/[\s^2^(Fo^2^)+(0.0474P)^2^+0.1474P] where P=(Fo^2^+2Fc^2^)/3'
_refine_ls_weighting_scheme calc
_refine_ls_wR_factor_gt 0.0891
_refine_ls_wR_factor_ref 0.0949
_reflns_number_gt 2264
_reflns_number_total 2622
_reflns_threshold_expression >2sigma(I)
_cod_data_source_file c5cc02377g2.cif
_cod_data_source_block dye_1
_cod_original_sg_symbol_H-M P2(1)
_cod_database_code 7117288

loop_
_symmetry_equiv_pos_as_xyz
'x, y, z'
'-x, y+1/2, -z'

loop_
_atom_site_label
_atom_site_type_symbol
_atom_site_fract_x
_atom_site_fract_y
_atom_site_fract_z
_atom_site_U_iso_or_equiv
_atom_site_adp_type
_atom_site_occupancy
_atom_site_symmetry_multiplicity
_atom_site_calc_flag
_atom_site_refinement_flags
_atom_site_disorder_assembly
_atom_site_disorder_group
O1 O -0.02197(15) 0.33197(15) 0.37061(16) 0.0271(4) Uani 1 1 d . . .
O2 O 1.02288(16) 0.90601(16) 0.15107(18) 0.0325(4) Uani 1 1 d . . .
C1 C 0.4314(2) 0.6160(2) 0.2166(2) 0.0203(4) Uani 1 1 d . . .
C2 C 0.5558(2) 0.6294(2) 0.2876(2) 0.0220(5) Uani 1 1 d . . .
C11 C 0.3158(2) 0.5372(2) 0.2622(2) 0.0205(4) Uani 1 1 d . . .
C12 C 0.1872(2) 0.5951(2) 0.2682(2) 0.0216(4) Uani 1 1 d . . .
H12A H 0.1747 0.6848 0.2460 0.026 Uiso 1 1 calc R . .
C13 C 0.0772(2) 0.5258(2) 0.3055(2) 0.0210(4) Uani 1 1 d . . .
H13A H -0.0092 0.5682 0.3114 0.025 Uiso 1 1 calc R . .
C14 C 0.0931(2) 0.3929(2) 0.3346(2) 0.0202(4) Uani 1 1 d . . .
C15 C 0.2198(2) 0.3318(2) 0.3263(2) 0.0203(4) Uani 1 1 d . . .
H15A H 0.2308 0.2411 0.3441 0.024 Uiso 1 1 calc R . .
C16 C 0.3306(2) 0.4047(2) 0.2916(2) 0.0217(4) Uani 1 1 d . . .
H16A H 0.4179 0.3633 0.2879 0.026 Uiso 1 1 calc R . .
C17 C -0.0135(2) 0.1946(2) 0.3920(2) 0.0275(5) Uani 1 1 d . . .
H17A H -0.1027 0.1626 0.4147 0.041 Uiso 1 1 calc R . .
H17B H 0.0603 0.1761 0.4612 0.041 Uiso 1 1 calc R . .
H17C H 0.0078 0.1505 0.3150 0.041 Uiso 1 1 calc R . .
C21 C 0.6783(2) 0.6985(2) 0.2442(2) 0.0203(4) Uani 1 1 d . . .
C22 C 0.7534(2) 0.7858(2) 0.3275(2) 0.0228(5) Uani 1 1 d . . .
H22A H 0.7251 0.7997 0.4087 0.027 Uiso 1 1 calc R . .
C23 C 0.8675(2) 0.8522(2) 0.2945(2) 0.0240(5) Uani 1 1 d . . .
H23A H 0.9171 0.9107 0.3530 0.029 Uiso 1 1 calc R . .
C24 C 0.9101(2) 0.8341(2) 0.1763(2) 0.0233(5) Uani 1 1 d . . .
C25 C 0.8392(2) 0.7467(2) 0.0920(2) 0.0242(5) Uani 1 1 d . . .
H25A H 0.8682 0.7330 0.0110 0.029 Uiso 1 1 calc R . .
C26 C 0.7250(2) 0.6794(2) 0.1274(2) 0.0233(5) Uani 1 1 d . . .
H26A H 0.6777 0.6187 0.0699 0.028 Uiso 1 1 calc R . .
C27 C 1.0628(3) 0.8973(3) 0.0266(3) 0.0389(7) Uani 1 1 d . . .
H27A H 1.1412 0.9564 0.0194 0.058 Uiso 1 1 calc R . .
H27B H 0.9840 0.9222 -0.0354 0.058 Uiso 1 1 calc R . .
H27C H 1.0906 0.8072 0.0104 0.058 Uiso 1 1 calc R . .
C31 C 0.3973(2) 0.6715(2) 0.0873(2) 0.0202(5) Uani 1 1 d . . .
C32 C 0.4370(2) 0.7964(2) 0.0523(2) 0.0222(5) Uani 1 1 d . . .
H32A H 0.4871 0.8518 0.1134 0.027 Uiso 1 1 calc R . .
C33 C 0.4041(2) 0.8401(2) -0.0702(2) 0.0262(5) Uani 1 1 d . . .
H33A H 0.4335 0.9246 -0.0928 0.031 Uiso 1 1 calc R . .
C34 C 0.3289(3) 0.7628(2) -0.1606(2) 0.0291(5) Uani 1 1 d . . .
H34A H 0.3063 0.7938 -0.2447 0.035 Uiso 1 1 calc R . .
C35 C 0.2868(2) 0.6389(2) -0.1267(2) 0.0279(5) Uani 1 1 d . . .
H35A H 0.2350 0.5847 -0.1878 0.034 Uiso 1 1 calc R . .
C36 C 0.3203(2) 0.5944(2) -0.0042(2) 0.0226(5) Uani 1 1 d . . .
H36A H 0.2903 0.5099 0.0181 0.027 Uiso 1 1 calc R . .
C41 C 0.5835(2) 0.5737(2) 0.4185(2) 0.0202(4) Uani 1 1 d . . .
C42 C 0.7009(2) 0.4943(2) 0.4467(2) 0.0217(5) Uani 1 1 d . . .
H42A H 0.7600 0.4775 0.3836 0.026 Uiso 1 1 calc R . .
C43 C 0.7315(2) 0.4400(2) 0.5660(2) 0.0282(5) Uani 1 1 d . . .
H43A H 0.8108 0.3852 0.5839 0.034 Uiso 1 1 calc R . .
C44 C 0.6475(3) 0.4653(3) 0.6592(3) 0.0330(6) Uani 1 1 d . . .
H44A H 0.6684 0.4277 0.7409 0.040 Uiso 1 1 calc R . .
C45 C 0.5324(3) 0.5460(3) 0.6325(2) 0.0327(6) Uani 1 1 d . . .
H45A H 0.4752 0.5647 0.6966 0.039 Uiso 1 1 calc R . .
C46 C 0.5003(2) 0.5992(2) 0.5136(2) 0.0251(5) Uani 1 1 d . . .
H46A H 0.4207 0.6537 0.4964 0.030 Uiso 1 1 calc R . .

loop_
_atom_site_aniso_label
_atom_site_aniso_U_11
_atom_site_aniso_U_22
_atom_site_aniso_U_33
_atom_site_aniso_U_23
_atom_site_aniso_U_13
_atom_site_aniso_U_12
O1 0.0191(7) 0.0239(8) 0.0398(10) 0.0036(7) 0.0096(7) -0.0025(6)
O2 0.0245(8) 0.0312(9) 0.0433(11) 0.0074(8) 0.0102(8) -0.0064(7)
C1 0.0207(10) 0.0191(10) 0.0220(11) 0.0011(8) 0.0063(9) 0.0005(8)
C2 0.0246(11) 0.0189(10) 0.0233(12) -0.0018(8) 0.0063(9) 0.0021(8)
C11 0.0180(10) 0.0211(10) 0.0231(11) 0.0003(9) 0.0046(8) -0.0027(8)
C12 0.0238(11) 0.0178(10) 0.0235(12) 0.0008(8) 0.0040(9) 0.0011(8)
C13 0.0144(9) 0.0232(10) 0.0258(12) -0.0016(9) 0.0039(8) 0.0017(8)
C14 0.0173(10) 0.0227(10) 0.0206(11) 0.0009(9) 0.0024(8) -0.0037(8)
C15 0.0214(10) 0.0186(10) 0.0213(11) 0.0017(8) 0.0034(8) 0.0010(8)
C16 0.0164(10) 0.0223(10) 0.0262(12) 0.0009(9) 0.0023(8) 0.0022(8)
C17 0.0241(11) 0.0256(11) 0.0332(14) 0.0051(10) 0.0051(10) -0.0089(9)
C21 0.0169(10) 0.0184(10) 0.0260(12) 0.0005(8) 0.0037(9) 0.0006(8)
C22 0.0264(11) 0.0218(10) 0.0209(11) 0.0009(8) 0.0047(9) -0.0017(9)
C23 0.0230(10) 0.0206(10) 0.0270(12) 0.0026(9) -0.0024(9) -0.0027(8)
C24 0.0168(10) 0.0201(10) 0.0331(13) 0.0079(9) 0.0034(9) 0.0016(8)
C25 0.0247(11) 0.0264(11) 0.0227(12) 0.0030(9) 0.0074(9) 0.0045(9)
C26 0.0212(10) 0.0233(10) 0.0257(12) -0.0036(9) 0.0043(9) 0.0001(8)
C27 0.0304(13) 0.0403(14) 0.0497(17) 0.0147(13) 0.0198(12) -0.0028(11)
C31 0.0188(10) 0.0195(10) 0.0230(12) -0.0005(8) 0.0050(9) 0.0025(8)
C32 0.0176(10) 0.0191(10) 0.0305(13) -0.0033(8) 0.0052(9) 0.0002(8)
C33 0.0255(11) 0.0197(10) 0.0353(13) 0.0052(10) 0.0114(10) 0.0011(9)
C34 0.0329(13) 0.0318(12) 0.0225(12) 0.0057(10) 0.0033(10) 0.0064(10)
C35 0.0245(11) 0.0318(12) 0.0263(13) -0.0038(10) -0.0019(10) -0.0012(9)
C36 0.0230(10) 0.0184(10) 0.0273(12) 0.0005(9) 0.0063(9) -0.0045(8)
C41 0.0191(10) 0.0202(10) 0.0212(11) -0.0013(8) 0.0023(8) -0.0045(8)
C42 0.0180(10) 0.0223(10) 0.0257(12) -0.0012(8) 0.0064(9) -0.0029(8)
C43 0.0239(11) 0.0269(12) 0.0324(14) 0.0041(10) -0.0019(10) 0.0002(9)
C44 0.0371(13) 0.0363(13) 0.0253(14) 0.0075(10) 0.0029(11) -0.0060(11)
C45 0.0326(13) 0.0390(14) 0.0287(13) 0.0003(11) 0.0127(10) -0.0067(11)
C46 0.0190(9) 0.0311(12) 0.0257(12) -0.0030(9) 0.0041(9) -0.0018(9)

loop_
_atom_type_symbol
_atom_type_description
_atom_type_scat_dispersion_real
_atom_type_scat_dispersion_imag
_atom_type_scat_source
C C 0.0033 0.0016 'International Tables Vol C Tables 4.2.6.8 and 6.1.1.4'
H H 0.0000 0.0000 'International Tables Vol C Tables 4.2.6.8 and 6.1.1.4'
O O 0.0106 0.0060 'International Tables Vol C Tables 4.2.6.8 and 6.1.1.4'

loop_
_citation_id
_citation_doi
_citation_year
1 10.1021/jp073147m 2007

loop_
_geom_angle_atom_site_label_1
_geom_angle_atom_site_label_2
_geom_angle_atom_site_label_3
_geom_angle
_geom_angle_site_symmetry_1
_geom_angle_site_symmetry_3
C14 O1 C17 117.38(18) . .
C24 O2 C27 117.4(2) . .
C2 C1 C31 124.19(19) . .
C2 C1 C11 121.42(19) . .
C31 C1 C11 114.35(18) . .
C1 C2 C21 124.1(2) . .
C1 C2 C41 121.93(19) . .
C21 C2 C41 113.97(18) . .
C12 C11 C16 118.22(19) . .
C12 C11 C1 119.53(18) . .
C16 C11 C1 122.14(19) . .
C13 C12 C11 121.57(19) . .
C12 C13 C14 119.7(2) . .
O1 C14 C15 124.58(18) . .
O1 C14 C13 115.58(19) . .
C15 C14 C13 119.8(2) . .
C14 C15 C16 119.41(19) . .
C15 C16 C11 121.23(19) . .
C26 C21 C22 117.2(2) . .
C26 C21 C2 124.4(2) . .
C22 C21 C2 118.3(2) . .
C23 C22 C21 121.6(2) . .
C22 C23 C24 120.1(2) . .
O2 C24 C23 116.0(2) . .
O2 C24 C25 124.2(2) . .
C23 C24 C25 119.8(2) . .
C24 C25 C26 119.3(2) . .
C21 C26 C25 122.0(2) . .
C36 C31 C32 118.0(2) . .
C36 C31 C1 118.05(19) . .
C32 C31 C1 123.9(2) . .
C33 C32 C31 120.6(2) . .
C32 C33 C34 121.0(2) . .
C33 C34 C35 119.0(2) . .
C36 C35 C34 120.2(2) . .
C35 C36 C31 121.1(2) . .
C46 C41 C42 118.6(2) . .
C46 C41 C2 123.4(2) . .
C42 C41 C2 117.98(19) . .
C43 C42 C41 120.5(2) . .
C44 C43 C42 120.3(2) . .
C43 C44 C45 119.4(2) . .
C46 C45 C44 120.6(2) . .
C45 C46 C41 120.6(2) . .

loop_
_geom_bond_atom_site_label_1
_geom_bond_atom_site_label_2
_geom_bond_distance
_geom_bond_site_symmetry_2
O1 C14 1.371(2) .
O1 C17 1.423(3) .
O2 C24 1.369(3) .
O2 C27 1.428(3) .
C1 C2 1.348(3) .
C1 C31 1.489(3) .
C1 C11 1.505(3) .
C2 C21 1.500(3) .
C2 C41 1.500(3) .
C11 C12 1.386(3) .
C11 C16 1.394(3) .
C12 C13 1.377(3) .
C13 C14 1.398(3) .
C14 C15 1.388(3) .
C15 C16 1.392(3) .
C21 C26 1.389(3) .
C21 C22 1.398(3) .
C22 C23 1.377(3) .
C23 C24 1.384(3) .
C24 C25 1.387(3) .
C25 C26 1.391(3) .
C31 C36 1.396(3) .
C31 C32 1.397(3) .
C32 C33 1.379(3) .
C33 C34 1.383(3) .
C34 C35 1.391(4) .
C35 C36 1.382(3) .
C41 C46 1.394(3) .
C41 C42 1.398(3) .
C42 C43 1.385(3) .
C43 C44 1.382(4) .
C44 C45 1.388(4) .
C45 C46 1.378(3) .
